data_2022162
loop_
_publ_author_name
'Arderne, Charmaine'
'Batchelor, Kyle Fraser'
'Uprety, Bhawna'
'Chandran, Rahul'
'Abrahamse, Heidi'

_publ_section_title
;
 Reactivity trends of cobalt(III) complexes towards various amino acids
 based on the properties of the amino acid alkyl chains
;
_journal_issue 7
_journal_name_full 'Acta Crystallographica Section C'
_journal_page_first
;
;
_journal_paper_doi 10.1107/S2053229620007123
_journal_volume 76
_journal_year 2020
_chemical_formula_iupac '[Co (C4 H7 N2 O3) (C6 H18 N4)] (Cl) (Cl O4)'
_chemical_formula_moiety 'C10 H25 Co N6 O3 2+, Cl -, Cl O4 -'
_chemical_formula_sum 'C10 H25 Cl2 Co N6 O7'
_chemical_formula_weight 471.19
_chemical_name_systematic
'(<i>L</i>-Prolinato-\k^2^<i>N</i>,<i>O</i>)(triethylenetetramine-\k^4^<i>N</i>,<i>N</i>',<i>N</i>'',<i>N</i>''')cobalt(III) chloride perchlorate'
_space_group_crystal_system orthorhombic
_space_group_IT_number 61
_space_group_name_Hall '-P 2ac 2ab'
_space_group_name_H-M_alt 'P b c a'
_atom_sites_solution_hydrogens mixed
_atom_sites_solution_primary dual
_audit_creation_method
;
Olex2 1.3
(compiled Nov 21 2019 18:26:39 for OlexSys, GUI svn.r6003)
;
_cell_angle_alpha 90
_cell_angle_beta 90
_cell_angle_gamma 90
_cell_formula_units_Z 8
_cell_length_a 11.5455(6)
_cell_length_b 11.8865(6)
_cell_length_c 25.3868(12)
_cell_measurement_reflns_used 6780
_cell_measurement_temperature 173(2)
_cell_measurement_theta_max 27.092
_cell_measurement_theta_min 2.937
_cell_volume 3484.0(3)
_computing_cell_refinement
;
SAINT (Bruker, 2016)
;
_computing_data_collection
;
APEX2 (Bruker, 2016)
;
_computing_data_reduction
;
SAINT (Bruker, 2016)
;
_computing_molecular_graphics
;
OLEX2 (Dolomanov <i>et al.</i>,  2009)
;
_computing_publication_material
;
OLEX2 (Dolomanov <i>et al.</i>,  2009)
;
_computing_structure_refinement
;
SHELXL2018 (Sheldrick, 2015b)
;
_computing_structure_solution
;
SHELXT (Sheldrick, 2015a)
;
_diffrn_ambient_temperature 173.15
_diffrn_measured_fraction_theta_full 0.998
_diffrn_measured_fraction_theta_max 0.997
_diffrn_measurement_device_type 'Bruker APEXII CCD'
_diffrn_measurement_method '\f and \w scans'
_diffrn_radiation_type MoK\a
_diffrn_radiation_wavelength 0.71073
_diffrn_reflns_av_R_equivalents 0.0948
_diffrn_reflns_av_unetI/netI 0.0726
_diffrn_reflns_limit_h_max 13
_diffrn_reflns_limit_h_min -15
_diffrn_reflns_limit_k_max 15
_diffrn_reflns_limit_k_min -14
_diffrn_reflns_limit_l_max 33
_diffrn_reflns_limit_l_min -33
_diffrn_reflns_number 30905
_diffrn_reflns_theta_full 25.242
_diffrn_reflns_theta_max 28.300
_diffrn_reflns_theta_min 2.937
_diffrn_source_current 30.0
_diffrn_source_power 1.44
_diffrn_source_voltage 48.0
_diffrn_standards_number 0
_exptl_absorpt_coefficient_mu 1.341
_exptl_absorpt_correction_T_max 0.7457
_exptl_absorpt_correction_T_min 0.6834
_exptl_absorpt_correction_type multi-scan
_exptl_absorpt_process_details
;
(SADABS; Bruker, 2016)
;
_exptl_crystal_colour 'clear light orange'
_exptl_crystal_density_diffrn 1.797
_exptl_crystal_description plate
_exptl_crystal_F_000 1952
_exptl_crystal_size_max 0.163
_exptl_crystal_size_mid 0.148
_exptl_crystal_size_min 0.08
_refine_diff_density_max 0.472
_refine_diff_density_min -0.491
_refine_ls_extinction_method none
_refine_ls_goodness_of_fit_ref 1.028
_refine_ls_hydrogen_treatment mixed
_refine_ls_matrix_type full
_refine_ls_number_parameters 275
_refine_ls_number_reflns 4317
_refine_ls_number_restraints 10
_refine_ls_restrained_S_all 1.027
_refine_ls_R_factor_all 0.0949
_refine_ls_R_factor_gt 0.0492
_refine_ls_shift/su_max 0.001
_refine_ls_shift/su_mean 0.000
_refine_ls_structure_factor_coef Fsqd
_refine_ls_weighting_details 'w=1/[\s^2^(Fo^2^)+(0.0275P)^2^+5.0627P] where P=(Fo^2^+2Fc^2^)/3'
_refine_ls_weighting_scheme calc
_refine_ls_wR_factor_gt 0.0768
_refine_ls_wR_factor_ref 0.0872
_reflns_number_gt 2936
_reflns_number_total 4317
_reflns_threshold_expression 'I > 2\s(I)'
_cod_data_source_file dg3007sup1.cif
_cod_data_source_block mo_17ca3_charm_kb15_0m
_cod_database_code 2022162
_shelx_space_group_comment
;
The symmetry employed for this shelxl refinement is uniquely defined
by the following loop, which should always be used as a source of
symmetry information in preference to the above space-group names.
They are only intended as comments.
;
_shelx_estimated_absorpt_t_min 0.811
_shelx_estimated_absorpt_t_max 0.900

loop_
_space_group_symop_operation_xyz
'x, y, z'
'-x+1/2, -y, z+1/2'
'-x, y+1/2, -z+1/2'
'x+1/2, -y+1/2, -z'
'-x, -y, -z'
'x-1/2, y, -z-1/2'
'x, -y-1/2, z-1/2'
'-x-1/2, y-1/2, z'

loop_
_atom_site_type_symbol
_atom_site_label
_atom_site_fract_x
_atom_site_fract_y
_atom_site_fract_z
_atom_site_U_iso_or_equiv
_atom_site_adp_type
_atom_site_calc_flag
_atom_site_occupancy
_atom_site_disorder_assembly
_atom_site_disorder_group
Co Co1 0.44983(3) 0.52347(3) 0.61513(2) 0.00972(11) Uani d 1 . .
Cl Cl1 0.30771(7) 0.23485(6) 0.69372(3) 0.02074(19) Uani d 1 . .
O O1 0.35842(17) 0.49365(16) 0.55504(8) 0.0137(5) Uani d 1 . .
O O2 0.24613(19) 0.57093(18) 0.49382(8) 0.0201(5) Uani d 1 . .
O O3 0.47724(19) 0.71487(18) 0.49385(8) 0.0197(5) Uani d 1 . .
N N1 0.5548(2) 0.5465(2) 0.67400(9) 0.0122(5) Uani d 1 . .
N N2 0.3274(2) 0.4991(2) 0.66746(9) 0.0118(6) Uani d 1 . .
N N3 0.4946(2) 0.3660(2) 0.61680(10) 0.0145(6) Uani d 1 . .
N N4 0.5815(2) 0.5622(2) 0.57012(10) 0.0147(6) Uani d 1 . .
N N5 0.3942(2) 0.6797(2) 0.60810(10) 0.0115(5) Uani d 1 . .
N N6 0.4264(3) 0.8941(2) 0.47622(11) 0.0200(6) Uani d 1 . .
C C1 0.4824(3) 0.5864(3) 0.71934(11) 0.0146(7) Uani d 1 . .
H H1A 0.460451 0.666167 0.714163 0.017 Uiso calc 1 . .
H H1B 0.526720 0.580283 0.752611 0.017 Uiso calc 1 . .
C C2 0.3755(3) 0.5138(3) 0.72190(11) 0.0156(7) Uani d 1 . .
H H2C 0.395214 0.439448 0.737024 0.019 Uiso calc 1 . .
H H2D 0.316798 0.549631 0.744854 0.019 Uiso calc 1 . .
C C3 0.6132(3) 0.4361(3) 0.68762(12) 0.0185(7) Uani d 1 . .
H H3C 0.694624 0.450471 0.697877 0.022 Uiso calc 1 . .
H H3D 0.573283 0.401162 0.718008 0.022 Uiso calc 1 . .
C C4 0.6105(3) 0.3560(3) 0.64122(13) 0.0206(8) Uani d 1 . .
H H4C 0.671464 0.376136 0.615467 0.025 Uiso calc 1 . .
H H4D 0.623997 0.277854 0.653222 0.025 Uiso calc 1 . .
C C5 0.6388(3) 0.6341(3) 0.65707(12) 0.0167(7) Uani d 1 . .
H H5C 0.705319 0.635940 0.681674 0.020 Uiso calc 1 . .
H H5D 0.601187 0.708891 0.657460 0.020 Uiso calc 1 . .
C C6 0.6808(3) 0.6070(3) 0.60185(12) 0.0215(8) Uani d 1 . .
H H6C 0.712026 0.675742 0.585025 0.026 Uiso calc 1 . .
H H6D 0.743502 0.550274 0.603456 0.026 Uiso calc 1 . .
C C7 0.3005(3) 0.6837(2) 0.56767(11) 0.0117(6) Uani d 1 . .
H H7 0.225338 0.685183 0.587205 0.014 Uiso calc 1 . .
C C8 0.3015(3) 0.5760(3) 0.53548(12) 0.0141(7) Uani d 1 . .
C C9 0.3044(3) 0.7889(2) 0.53433(11) 0.0143(7) Uani d 1 . .
H H9A 0.301917 0.855404 0.557747 0.017 Uiso calc 1 . .
H H9B 0.234644 0.791079 0.511652 0.017 Uiso calc 1 . .
C C10 0.4109(3) 0.7963(3) 0.49989(11) 0.0141(7) Uani d 1 . .
Cl Cl2 0.49681(7) 0.04021(6) 0.36275(3) 0.01618(17) Uani d 1 . .
O O4 0.5877(2) -0.0123(2) 0.39285(9) 0.0274(6) Uani d 1 . .
O O5 0.4346(2) 0.11693(19) 0.39676(9) 0.0262(6) Uani d 1 . .
O O6 0.5473(2) 0.1021(2) 0.31989(9) 0.0306(6) Uani d 1 . .
O O7 0.4191(2) -0.0437(2) 0.34315(9) 0.0276(6) Uani d 1 . .
H H2A 0.272(2) 0.549(2) 0.6632(12) 0.013(9) Uiso d 1 . .
H H2B 0.295(3) 0.4323(17) 0.6652(14) 0.033(11) Uiso d 1 . .
H H3A 0.491(3) 0.342(3) 0.5844(7) 0.025(10) Uiso d 1 . .
H H3B 0.444(2) 0.324(2) 0.6340(12) 0.022(10) Uiso d 1 . .
H H4A 0.556(3) 0.611(2) 0.5470(10) 0.014(9) Uiso d 1 . .
H H4B 0.600(3) 0.503(2) 0.5505(12) 0.029(10) Uiso d 1 . .
H H5A 0.363(2) 0.704(2) 0.6379(8) 0.011(8) Uiso d 1 . .
H H5B 0.4519(19) 0.725(2) 0.6003(11) 0.011(8) Uiso d 1 . .
H H6A 0.381(3) 0.951(2) 0.4826(14) 0.033(11) Uiso d 1 . .
H H6B 0.490(2) 0.900(3) 0.4583(12) 0.030(11) Uiso d 1 . .

loop_
_atom_site_aniso_label
_atom_site_aniso_U_11
_atom_site_aniso_U_22
_atom_site_aniso_U_33
_atom_site_aniso_U_12
_atom_site_aniso_U_13
_atom_site_aniso_U_23
Co1 0.0094(2) 0.01083(19) 0.00894(19) 0.00124(18) -0.00032(17) -0.00128(17)
Cl1 0.0243(4) 0.0144(4) 0.0235(4) -0.0042(4) -0.0087(4) 0.0024(3)
O1 0.0151(11) 0.0113(11) 0.0148(11) 0.0022(9) -0.0033(9) -0.0022(9)
O2 0.0226(13) 0.0206(12) 0.0170(12) 0.0017(10) -0.0084(10) -0.0032(10)
O3 0.0227(14) 0.0177(12) 0.0186(12) 0.0075(10) 0.0065(10) 0.0029(10)
N1 0.0135(13) 0.0142(14) 0.0087(12) 0.0007(12) -0.0006(10) 0.0003(10)
N2 0.0105(14) 0.0133(15) 0.0116(13) 0.0006(12) 0.0004(11) 0.0003(11)
N3 0.0168(14) 0.0128(13) 0.0138(14) 0.0033(12) -0.0014(13) -0.0035(12)
N4 0.0131(14) 0.0208(15) 0.0103(13) 0.0017(12) 0.0005(11) 0.0006(12)
N5 0.0142(14) 0.0112(13) 0.0092(13) -0.0021(11) 0.0013(11) -0.0002(11)
N6 0.0194(17) 0.0198(16) 0.0207(16) 0.0031(13) 0.0041(13) 0.0037(13)
C1 0.0204(18) 0.0156(16) 0.0078(14) 0.0003(14) 0.0002(13) -0.0013(12)
C2 0.0151(17) 0.0198(17) 0.0117(15) -0.0003(14) 0.0011(12) -0.0025(13)
C3 0.0181(18) 0.0216(18) 0.0158(17) 0.0044(15) -0.0056(14) 0.0005(13)
C4 0.0190(18) 0.0222(18) 0.0206(18) 0.0086(15) -0.0044(15) -0.0005(14)
C5 0.0108(16) 0.0243(18) 0.0151(16) -0.0062(15) -0.0039(13) 0.0045(14)
C6 0.0101(17) 0.039(2) 0.0154(17) -0.0045(15) -0.0003(13) 0.0019(15)
C7 0.0097(15) 0.0151(16) 0.0103(15) 0.0023(13) -0.0021(13) -0.0002(12)
C8 0.0105(16) 0.0169(16) 0.0151(16) -0.0013(14) 0.0011(13) -0.0011(13)
C9 0.0198(17) 0.0129(16) 0.0100(15) 0.0044(14) 0.0001(13) -0.0009(12)
C10 0.0202(18) 0.0150(16) 0.0072(15) -0.0026(15) -0.0046(13) -0.0006(13)
Cl2 0.0164(4) 0.0199(4) 0.0123(3) -0.0049(3) 0.0029(3) -0.0001(3)
O4 0.0195(12) 0.0383(15) 0.0243(13) 0.0049(11) -0.0029(10) 0.0017(11)
O5 0.0295(14) 0.0243(13) 0.0249(13) 0.0055(11) 0.0117(11) -0.0004(10)
O6 0.0388(15) 0.0343(14) 0.0186(12) -0.0192(13) 0.0093(11) 0.0050(11)
O7 0.0260(13) 0.0328(15) 0.0239(13) -0.0179(12) 0.0002(10) -0.0050(11)

loop_
_atom_type_symbol
_atom_type_description
_atom_type_scat_dispersion_real
_atom_type_scat_dispersion_imag
_atom_type_scat_source
C C 0.0033 0.0016 'International Tables Vol C Tables 4.2.6.8 and 6.1.1.4'
H H 0.0000 0.0000 'International Tables Vol C Tables 4.2.6.8 and 6.1.1.4'
Cl Cl 0.1484 0.1585 'International Tables Vol C Tables 4.2.6.8 and 6.1.1.4'
Co Co 0.3494 0.9721 'International Tables Vol C Tables 4.2.6.8 and 6.1.1.4'
N N 0.0061 0.0033 'International Tables Vol C Tables 4.2.6.8 and 6.1.1.4'
O O 0.0106 0.0060 'International Tables Vol C Tables 4.2.6.8 and 6.1.1.4'

loop_
_geom_angle_atom_site_label_1
_geom_angle_atom_site_label_2
_geom_angle_atom_site_label_3
_geom_angle_site_symmetry_1
_geom_angle_site_symmetry_3
_geom_angle
_geom_angle_publ_flag
O1 Co1 N1 . . 174.92(10) ?
O1 Co1 N2 . . 96.70(10) ?
O1 Co1 N3 . . 89.17(10) ?
O1 Co1 N4 . . 90.38(10) ?
O1 Co1 N5 . . 85.50(9) ?
N1 Co1 N2 . . 87.08(10) ?
N1 Co1 N4 . . 86.08(11) ?
N1 Co1 N5 . . 98.06(10) ?
N2 Co1 N5 . . 88.01(11) ?
N3 Co1 N1 . . 87.30(11) ?
N3 Co1 N2 . . 92.00(11) ?
N3 Co1 N4 . . 91.89(12) ?
N3 Co1 N5 . . 174.63(11) ?
N4 Co1 N2 . . 171.97(11) ?
N4 Co1 N5 . . 88.77(11) ?
C8 O1 Co1 . . 117.19(18) ?
C1 N1 Co1 . . 106.73(18) ?
C1 N1 C3 . . 110.3(2) ?
C3 N1 Co1 . . 109.35(17) ?
C5 N1 Co1 . . 106.46(17) ?
C5 N1 C1 . . 111.3(2) ?
C5 N1 C3 . . 112.4(2) ?
Co1 N2 H2A . . 110(2) ?
Co1 N2 H2B . . 113(2) ?
C2 N2 Co1 . . 109.90(18) ?
C2 N2 H2A . . 108(2) ?
C2 N2 H2B . . 109(2) ?
H2A N2 H2B . . 107(3) ?
Co1 N3 H3A . . 107(2) ?
Co1 N3 H3B . . 112(2) ?
C4 N3 Co1 . . 109.1(2) ?
C4 N3 H3A . . 114(2) ?
C4 N3 H3B . . 110(2) ?
H3A N3 H3B . . 105(3) ?
Co1 N4 H4A . . 107(2) ?
Co1 N4 H4B . . 109(2) ?
C6 N4 Co1 . . 111.35(19) ?
C6 N4 H4A . . 112(2) ?
C6 N4 H4B . . 113(2) ?
H4A N4 H4B . . 103(3) ?
Co1 N5 H5A . . 111.3(19) ?
Co1 N5 H5B . . 111(2) ?
C7 N5 Co1 . . 109.17(18) ?
C7 N5 H5A . . 107(2) ?
C7 N5 H5B . . 112(2) ?
H5A N5 H5B . . 107(3) ?
C10 N6 H6A . . 121(2) ?
C10 N6 H6B . . 115(2) ?
H6A N6 H6B . . 123(3) ?
N1 C1 H1A . . 110.1 ?
N1 C1 H1B . . 110.1 ?
N1 C1 C2 . . 107.9(2) ?
H1A C1 H1B . . 108.4 ?
C2 C1 H1A . . 110.1 ?
C2 C1 H1B . . 110.1 ?
N2 C2 C1 . . 109.3(2) ?
N2 C2 H2C . . 109.8 ?
N2 C2 H2D . . 109.8 ?
C1 C2 H2C . . 109.8 ?
C1 C2 H2D . . 109.8 ?
H2C C2 H2D . . 108.3 ?
N1 C3 H3C . . 109.5 ?
N1 C3 H3D . . 109.5 ?
H3C C3 H3D . . 108.0 ?
C4 C3 N1 . . 110.9(2) ?
C4 C3 H3C . . 109.5 ?
C4 C3 H3D . . 109.5 ?
N3 C4 C3 . . 107.1(3) ?
N3 C4 H4C . . 110.3 ?
N3 C4 H4D . . 110.3 ?
C3 C4 H4C . . 110.3 ?
C3 C4 H4D . . 110.3 ?
H4C C4 H4D . . 108.5 ?
N1 C5 H5C . . 109.9 ?
N1 C5 H5D . . 109.9 ?
N1 C5 C6 . . 109.1(2) ?
H5C C5 H5D . . 108.3 ?
C6 C5 H5C . . 109.9 ?
C6 C5 H5D . . 109.9 ?
N4 C6 C5 . . 109.1(2) ?
N4 C6 H6C . . 109.9 ?
N4 C6 H6D . . 109.9 ?
C5 C6 H6C . . 109.9 ?
C5 C6 H6D . . 109.9 ?
H6C C6 H6D . . 108.3 ?
N5 C7 H7 . . 106.8 ?
N5 C7 C8 . . 109.8(2) ?
N5 C7 C9 . . 113.0(2) ?
C8 C7 H7 . . 106.8 ?
C9 C7 H7 . . 106.8 ?
C9 C7 C8 . . 113.3(2) ?
O1 C8 C7 . . 116.1(3) ?
O2 C8 O1 . . 124.0(3) ?
O2 C8 C7 . . 119.8(3) ?
C7 C9 H9A . . 108.9 ?
C7 C9 H9B . . 108.9 ?
C7 C9 C10 . . 113.3(3) ?
H9A C9 H9B . . 107.7 ?
C10 C9 H9A . . 108.9 ?
C10 C9 H9B . . 108.9 ?
O3 C10 N6 . . 123.0(3) ?
O3 C10 C9 . . 121.8(3) ?
N6 C10 C9 . . 115.1(3) ?
O4 Cl2 O5 . . 108.56(14) ?
O6 Cl2 O4 . . 109.17(15) ?
O6 Cl2 O5 . . 109.30(14) ?
O7 Cl2 O4 . . 109.81(15) ?
O7 Cl2 O5 . . 109.61(14) ?
O7 Cl2 O6 . . 110.37(14) ?

loop_
_geom_bond_atom_site_label_1
_geom_bond_atom_site_label_2
_geom_bond_site_symmetry_2
_geom_bond_distance
_geom_bond_publ_flag
Co1 O1 . 1.889(2) ?
Co1 N1 . 1.943(2) ?
Co1 N2 . 1.961(3) ?
Co1 N3 . 1.942(3) ?
Co1 N4 . 1.957(3) ?
Co1 N5 . 1.973(3) ?
O1 C8 . 1.280(3) ?
O2 C8 . 1.237(3) ?
O3 C10 . 1.243(3) ?
N1 C1 . 1.499(4) ?
N1 C3 . 1.516(4) ?
N1 C5 . 1.487(4) ?
N2 C2 . 1.499(4) ?
N2 H2A . 0.884(14) ?
N2 H2B . 0.879(14) ?
N3 C4 . 1.480(4) ?
N3 H3A . 0.871(14) ?
N3 H3B . 0.881(14) ?
N4 C6 . 1.499(4) ?
N4 H4A . 0.877(14) ?
N4 H4B . 0.886(14) ?
N5 C7 . 1.492(4) ?
N5 H5A . 0.885(14) ?
N5 H5B . 0.880(14) ?
N6 C10 . 1.321(4) ?
N6 H6A . 0.875(14) ?
N6 H6B . 0.871(14) ?
C1 H1A . 0.9900 ?
C1 H1B . 0.9900 ?
C1 C2 . 1.508(4) ?
C2 H2C . 0.9900 ?
C2 H2D . 0.9900 ?
C3 H3C . 0.9900 ?
C3 H3D . 0.9900 ?
C3 C4 . 1.515(4) ?
C4 H4C . 0.9900 ?
C4 H4D . 0.9900 ?
C5 H5C . 0.9900 ?
C5 H5D . 0.9900 ?
C5 C6 . 1.518(4) ?
C6 H6C . 0.9900 ?
C6 H6D . 0.9900 ?
C7 H7 . 1.0000 ?
C7 C8 . 1.518(4) ?
C7 C9 . 1.511(4) ?
C9 H9A . 0.9900 ?
C9 H9B . 0.9900 ?
C9 C10 . 1.512(4) ?
Cl2 O4 . 1.441(2) ?
Cl2 O5 . 1.447(2) ?
Cl2 O6 . 1.437(2) ?
Cl2 O7 . 1.431(2) ?

loop_
_geom_hbond_atom_site_label_D
_geom_hbond_atom_site_label_H
_geom_hbond_atom_site_label_A
_geom_hbond_site_symmetry_A
_geom_hbond_distance_DH
_geom_hbond_distance_HA
_geom_hbond_distance_DA
_geom_hbond_angle_DHA
_geom_hbond_publ_flag
N2 H2A Cl1 8_665 0.884(14) 2.51(2) 3.275(3) 145(3) yes
N2 H2A O4 4_456 0.884(14) 2.59(3) 3.167(3) 123(2) yes
N2 H2B Cl1 . 0.879(14) 2.46(2) 3.219(3) 145(3) yes
N2 H2B O6 4_456 0.879(14) 2.91(3) 3.465(4) 122(3) yes
N3 H3A O3 5_666 0.871(14) 2.129(16) 2.987(3) 168(3) yes
N3 H3B Cl1 . 0.881(14) 2.431(16) 3.301(3) 170(3) yes
N4 H4A O3 . 0.877(14) 2.042(15) 2.914(3) 172(3) yes
N4 H4B O1 5_666 0.886(14) 2.72(3) 3.319(3) 126(3) yes
N4 H4B O2 5_666 0.886(14) 2.28(3) 3.017(3) 141(3) yes
N5 H5A Cl1 8_665 0.885(14) 2.46(2) 3.254(3) 150(3) yes
N5 H5B O5 5_666 0.880(14) 2.291(18) 3.126(3) 158(3) yes
N6 H6A O2 8_665 0.875(14) 2.063(16) 2.930(4) 171(3) yes
N6 H6B Cl2 1_565 0.871(14) 2.94(3) 3.461(3) 120(3) yes
N6 H6B O4 1_565 0.871(14) 2.26(2) 3.030(4) 148(3) yes

loop_
_geom_torsion_atom_site_label_1
_geom_torsion_atom_site_label_2
_geom_torsion_atom_site_label_3
_geom_torsion_atom_site_label_4
_geom_torsion_site_symmetry_1
_geom_torsion_site_symmetry_2
_geom_torsion_site_symmetry_3
_geom_torsion_site_symmetry_4
_geom_torsion
_geom_torsion_publ_flag
Co1 O1 C8 O2 . . . . 173.7(2) ?
Co1 O1 C8 C7 . . . . -8.6(3) ?
Co1 N1 C1 C2 . . . . 44.8(3) ?
Co1 N1 C3 C4 . . . . 21.9(3) ?
Co1 N1 C5 C6 . . . . -45.6(3) ?
Co1 N2 C2 C1 . . . . 23.2(3) ?
Co1 N3 C4 C3 . . . . 41.2(3) ?
Co1 N4 C6 C5 . . . . -13.2(3) ?
Co1 N5 C7 C8 . . . . -15.2(3) ?
Co1 N5 C7 C9 . . . . -142.7(2) ?
N1 C1 C2 N2 . . . . -44.6(3) ?
N1 C3 C4 N3 . . . . -41.0(3) ?
N1 C5 C6 N4 . . . . 38.4(3) ?
N2 Co1 O1 C8 . . . . 86.9(2) ?
N3 Co1 O1 C8 . . . . 178.8(2) ?
N4 Co1 O1 C8 . . . . -89.3(2) ?
N5 Co1 O1 C8 . . . . -0.6(2) ?
N5 C7 C8 O1 . . . . 16.0(4) ?
N5 C7 C8 O2 . . . . -166.2(3) ?
N5 C7 C9 C10 . . . . 65.9(3) ?
C1 N1 C3 C4 . . . . 138.9(3) ?
C1 N1 C5 C6 . . . . -161.6(2) ?
C3 N1 C1 C2 . . . . -73.9(3) ?
C3 N1 C5 C6 . . . . 74.1(3) ?
C5 N1 C1 C2 . . . . 160.6(2) ?
C5 N1 C3 C4 . . . . -96.2(3) ?
C7 C9 C10 O3 . . . . 11.1(4) ?
C7 C9 C10 N6 . . . . -170.2(3) ?
C8 C7 C9 C10 . . . . -59.7(3) ?
C9 C7 C8 O1 . . . . 143.3(3) ?
C9 C7 C8 O2 . . . . -38.9(4) ?

_cod_database_fobs_code 2022162
